data_4131369
loop_
_publ_author_name
'Li, Beryl X.'
'Le, Diane N.'
'Mack, Kyle A.'
'McClory, Andrew'
'Lim, Ngiap-Kie'
'Cravillion, Theresa'
'Savage, Scott'
'Han, Chong'
'Collum, David B.'
'Zhang, Haiming'
'Gosselin, Francis'

_publ_section_title
;
 Highly Stereoselective Synthesis of Tetrasubstituted Acyclic All-Carbon
 Olefins via Enol Tosylation and Suzuki-Miyaura Coupling.
;
_journal_issue 31
_journal_name_full 'Journal of the American Chemical Society'
_journal_page_first 10777
_journal_page_last 10783
_journal_paper_doi 10.1021/jacs.7b05071
_journal_volume 139
_journal_year 2017
_chemical_absolute_configuration ad
_chemical_formula_sum 'C23 H21 Cl O3 S'
_chemical_formula_weight 412.91
_chemical_name_common 71462-052
_chemical_name_systematic gene754
_space_group.centring_type primitive

_space_group_crystal_system monoclinic
_space_group_IT_number 4
_space_group_name_Hall 'P 2yb'
_space_group_name_H-M_alt 'P 1 21 1'
_atom_sites_solution_hydrogens geom
_atom_sites_solution_primary iterative
_atom_sites_solution_secondary difmap
_audit_creation_method SHELXL-2016/4
_cell_angle_alpha 90
_cell_angle_beta 93.480(4)
_cell_angle_gamma 90
_cell_formula_units_Z 2
_cell_length_a 7.8225(8)
_cell_length_b 6.0641(7)
_cell_length_c 20.897(2)
_cell_measurement_reflns_used 9782
_cell_measurement_temperature 100(2)
_cell_measurement_theta_max 68.29
_cell_measurement_theta_min 5.67
_cell_volume 989.45(18)
_computing_cell_refinement 'Bruker SAINT'
_computing_data_collection 'Bruker APEX2'
_computing_data_reduction 'Bruker SAINT'
_computing_molecular_graphics ORTEP-32
_computing_publication_material WinGX
_computing_structure_refinement SHELXL-2016
_computing_structure_solution SHELXT-2014
_diffrn_ambient_temperature 100(2)
_diffrn_detector_area_resol_mean 8.366
_diffrn_measured_fraction_theta_full 0.981
_diffrn_measured_fraction_theta_max 0.976
_diffrn_measurement_device_type 'Bruker APEX-II CCD'
_diffrn_measurement_method '\f and \w scans'
_diffrn_radiation_type CuK\a
_diffrn_radiation_wavelength 1.54178
_diffrn_reflns_av_R_equivalents 0.0303
_diffrn_reflns_av_unetI/netI 0.0334
_diffrn_reflns_Laue_measured_fraction_full 0.981
_diffrn_reflns_Laue_measured_fraction_max 0.976
_diffrn_reflns_limit_h_max 9
_diffrn_reflns_limit_h_min -9
_diffrn_reflns_limit_k_max 7
_diffrn_reflns_limit_k_min -7
_diffrn_reflns_limit_l_max 24
_diffrn_reflns_limit_l_min -16
_diffrn_reflns_number 13379
_diffrn_reflns_point_group_measured_fraction_full 0.961
_diffrn_reflns_point_group_measured_fraction_max 0.955
_diffrn_reflns_theta_full 67.000
_diffrn_reflns_theta_max 68.351
_diffrn_reflns_theta_min 5.666
_diffrn_source 'microfocus rotating anode'
_exptl_absorpt_coefficient_mu 2.871
_exptl_absorpt_correction_T_max 0.753
_exptl_absorpt_correction_T_min 0.671
_exptl_absorpt_correction_type multi-scan
_exptl_absorpt_process_details SADABS
_exptl_crystal_colour colorless
_exptl_crystal_density_diffrn 1.386
_exptl_crystal_description prism
_exptl_crystal_F_000 432
_exptl_crystal_size_max 0.040
_exptl_crystal_size_mid 0.040
_exptl_crystal_size_min 0.040
_refine_diff_density_max 0.238
_refine_diff_density_min -0.245
_refine_diff_density_rms 0.040
_refine_ls_abs_structure_details
; 
 Flack x determined using 1472 quotients [(I+)-(I-)]/[(I+)+(I-)] 
 (Parsons, Flack and Wagner, Acta Cryst. B69 (2013) 249-259). 
;
_refine_ls_abs_structure_Flack 0.106(4)
_refine_ls_extinction_method none
_refine_ls_goodness_of_fit_ref 1.067
_refine_ls_hydrogen_treatment constr
_refine_ls_matrix_type full
_refine_ls_number_parameters 255
_refine_ls_number_reflns 3474
_refine_ls_number_restraints 1
_refine_ls_restrained_S_all 1.066
_refine_ls_R_factor_all 0.0242
_refine_ls_R_factor_gt 0.0239
_refine_ls_shift/su_max 0.001
_refine_ls_shift/su_mean 0.000
_refine_ls_structure_factor_coef Fsqd
_refine_ls_weighting_details 'w=1/[\s^2^(Fo^2^)+(0.0288P)^2^+0.2236P] where P=(Fo^2^+2Fc^2^)/3'
_refine_ls_weighting_scheme calc
_refine_ls_wR_factor_gt 0.0614
_refine_ls_wR_factor_ref 0.0615
_reflns_Friedel_coverage 0.773
_reflns_Friedel_fraction_full 0.937
_reflns_Friedel_fraction_max 0.928
_reflns_number_gt 3435
_reflns_number_total 3474
_reflns_threshold_expression 'I > 2\s(I)'
_cod_data_source_file ja-2017-050714-File016.cif
_cod_data_source_block 71462-052
_cod_original_sg_symbol_H-M 'P 21'
_cod_database_code 4131369
_shelx_shelxl_version_number 2016/4
_shelx_space_group_comment
; 
The symmetry employed for this shelxl refinement is uniquely defined 
by the following loop, which should always be used as a source of 
symmetry information in preference to the above space-group names. 
They are only intended as comments. 
;
_shelx_estimated_absorpt_t_min 0.894
_shelx_estimated_absorpt_t_max 0.894

loop_
_space_group_symop_operation_xyz
'x, y, z'
'-x, y+1/2, -z'

loop_
_atom_site_label
_atom_site_type_symbol
_atom_site_fract_x
_atom_site_fract_y
_atom_site_fract_z
_atom_site_U_iso_or_equiv
_atom_site_adp_type
_atom_site_occupancy
_atom_site_site_symmetry_order
_atom_site_calc_flag
_atom_site_refinement_flags_posn
_atom_site_refinement_flags_adp
C1 C 0.0692(3) 0.4945(4) 0.11661(10) 0.0161(4) Uani 1 1 d . .
C2 C -0.0961(3) 0.4090(4) 0.11549(11) 0.0201(5) Uani 1 1 d . .
H2 H -0.116831 0.268347 0.133490 0.024 Uiso 1 1 calc R U
C3 C -0.2296(3) 0.5323(4) 0.08770(12) 0.0234(5) Uani 1 1 d . .
H3 H -0.342852 0.475204 0.086624 0.028 Uiso 1 1 calc R U
C4 C -0.2006(3) 0.7397(4) 0.06118(10) 0.0199(4) Uani 1 1 d . .
C5 C -0.0325(3) 0.8170(4) 0.06146(11) 0.0205(5) Uani 1 1 d . .
H5 H -0.010369 0.955123 0.042177 0.025 Uiso 1 1 calc R U
C6 C 0.1024(3) 0.6968(4) 0.08919(10) 0.0183(4) Uani 1 1 d . .
H6 H 0.216092 0.751870 0.089457 0.022 Uiso 1 1 calc R U
C7 C -0.3488(3) 0.8770(5) 0.03481(12) 0.0280(6) Uani 1 1 d . .
H7A H -0.395926 0.812129 -0.005439 0.042 Uiso 1 1 calc R U
H7B H -0.309381 1.027347 0.026836 0.042 Uiso 1 1 calc R U
H7C H -0.437763 0.880982 0.065869 0.042 Uiso 1 1 calc R U
C8 C 0.3857(3) 0.4306(4) 0.26780(10) 0.0150(4) Uani 1 1 d . .
C9 C 0.3699(3) 0.2829(3) 0.31488(10) 0.0160(5) Uani 1 1 d . .
C10 C 0.2176(3) 0.1308(4) 0.31801(11) 0.0204(5) Uani 1 1 d . .
H10A H 0.257758 -0.016946 0.332331 0.024 Uiso 1 1 calc R U
H10B H 0.160904 0.115319 0.274587 0.024 Uiso 1 1 calc R U
C11 C 0.0876(3) 0.2163(5) 0.36386(12) 0.0254(5) Uani 1 1 d . .
H11A H 0.142763 0.230244 0.407036 0.038 Uiso 1 1 calc R U
H11B H -0.008395 0.112720 0.364719 0.038 Uiso 1 1 calc R U
H11C H 0.045036 0.360876 0.349188 0.038 Uiso 1 1 calc R U
C12 C 0.5268(3) 0.5860(4) 0.25585(10) 0.0148(4) Uani 1 1 d . .
C13 C 0.6982(3) 0.5322(4) 0.27269(10) 0.0170(4) Uani 1 1 d . .
H13 H 0.725106 0.394294 0.292405 0.020 Uiso 1 1 calc R U
C14 C 0.8281(3) 0.6786(4) 0.26077(11) 0.0205(5) Uani 1 1 d . .
H14 H 0.943558 0.640844 0.272667 0.025 Uiso 1 1 calc R U
C15 C 0.7913(3) 0.8798(4) 0.23163(11) 0.0206(5) Uani 1 1 d . .
H15 H 0.881006 0.980048 0.223753 0.025 Uiso 1 1 calc R U
C16 C 0.6224(3) 0.9339(4) 0.21404(11) 0.0193(5) Uani 1 1 d . .
H16 H 0.596350 1.071125 0.193806 0.023 Uiso 1 1 calc R U
C17 C 0.4914(3) 0.7876(3) 0.22599(10) 0.0171(5) Uani 1 1 d . .
H17 H 0.376303 0.825514 0.213625 0.020 Uiso 1 1 calc R U
C18 C 0.4982(3) 0.2686(4) 0.37062(10) 0.0156(4) Uani 1 1 d . .
C19 C 0.5245(3) 0.4473(4) 0.41235(11) 0.0176(4) Uani 1 1 d . .
H19 H 0.462137 0.579989 0.404537 0.021 Uiso 1 1 calc R U
C20 C 0.6411(3) 0.4330(4) 0.46519(11) 0.0188(5) Uani 1 1 d . .
H20 H 0.658467 0.554566 0.493509 0.023 Uiso 1 1 calc R U
C21 C 0.7311(3) 0.2391(4) 0.47581(10) 0.0181(4) Uani 1 1 d . .
C22 C 0.7057(3) 0.0579(4) 0.43595(11) 0.0183(5) Uani 1 1 d . .
H22 H 0.767680 -0.074772 0.444292 0.022 Uiso 1 1 calc R U
C23 C 0.5880(3) 0.0737(4) 0.38352(11) 0.0169(4) Uani 1 1 d . .
H23 H 0.568623 -0.050101 0.356161 0.020 Uiso 1 1 calc R U
O1 O 0.1854(2) 0.1196(3) 0.16181(8) 0.0255(4) Uani 1 1 d . .
O2 O 0.3946(2) 0.3891(3) 0.12725(8) 0.0254(4) Uani 1 1 d . .
O3 O 0.23841(18) 0.4599(3) 0.22411(7) 0.0163(3) Uani 1 1 d . .
S1 S 0.23652(6) 0.34477(8) 0.15516(2) 0.01682(13) Uani 1 1 d . .
CL1 Cl 0.87939(7) 0.21998(10) 0.54124(3) 0.02506(14) Uani 1 1 d . .

loop_
_atom_site_aniso_label
_atom_site_aniso_U_11
_atom_site_aniso_U_22
_atom_site_aniso_U_33
_atom_site_aniso_U_23
_atom_site_aniso_U_13
_atom_site_aniso_U_12
C1 0.0157(10) 0.0216(11) 0.0105(11) -0.0017(8) -0.0026(8) 0.0006(8)
C2 0.0191(11) 0.0246(12) 0.0163(12) 0.0044(9) 0.0001(8) -0.0027(9)
C3 0.0162(10) 0.0346(13) 0.0193(12) 0.0018(10) -0.0010(9) -0.0031(10)
C4 0.0220(10) 0.0280(11) 0.0093(10) -0.0024(10) -0.0012(8) 0.0028(10)
C5 0.0265(11) 0.0200(11) 0.0148(11) -0.0009(9) -0.0004(8) -0.0002(9)
C6 0.0186(10) 0.0200(11) 0.0161(12) -0.0023(9) 0.0002(8) -0.0052(9)
C7 0.0280(12) 0.0359(15) 0.0195(12) 0.0028(10) -0.0036(9) 0.0074(11)
C8 0.0113(9) 0.0202(10) 0.0131(11) -0.0026(8) -0.0017(8) 0.0026(8)
C9 0.0155(10) 0.0187(11) 0.0138(11) -0.0014(8) 0.0009(8) -0.0017(8)
C10 0.0195(10) 0.0256(11) 0.0159(12) 0.0014(9) 0.0004(9) -0.0045(9)
C11 0.0182(10) 0.0302(12) 0.0283(13) 0.0055(11) 0.0060(9) -0.0013(10)
C12 0.0174(10) 0.0179(10) 0.0090(11) -0.0025(8) 0.0014(8) -0.0013(8)
C13 0.0183(10) 0.0193(10) 0.0134(11) 0.0011(8) 0.0008(8) 0.0011(9)
C14 0.0165(10) 0.0273(13) 0.0176(12) -0.0001(9) -0.0008(8) -0.0007(9)
C15 0.0227(11) 0.0232(12) 0.0161(12) -0.0010(9) 0.0017(8) -0.0070(9)
C16 0.0262(12) 0.0169(10) 0.0146(12) 0.0012(9) -0.0002(9) 0.0005(9)
C17 0.0177(10) 0.0207(12) 0.0125(11) -0.0032(8) -0.0010(8) 0.0017(8)
C18 0.0158(9) 0.0208(11) 0.0105(11) 0.0018(8) 0.0031(8) -0.0034(8)
C19 0.0185(10) 0.0189(11) 0.0157(11) 0.0009(9) 0.0026(8) 0.0000(9)
C20 0.0220(11) 0.0213(11) 0.0130(11) -0.0016(9) 0.0006(8) -0.0044(9)
C21 0.0159(10) 0.0262(11) 0.0121(11) 0.0023(9) 0.0006(8) -0.0046(9)
C22 0.0176(10) 0.0198(11) 0.0177(12) 0.0047(9) 0.0029(8) 0.0006(8)
C23 0.0182(10) 0.0188(10) 0.0138(11) -0.0005(8) 0.0021(8) -0.0034(8)
O1 0.0304(9) 0.0222(8) 0.0226(9) -0.0027(7) -0.0091(7) 0.0039(7)
O2 0.0168(7) 0.0423(11) 0.0170(8) -0.0052(7) 0.0005(6) 0.0038(7)
O3 0.0130(7) 0.0227(8) 0.0128(8) -0.0016(6) -0.0019(5) 0.0007(6)
S1 0.0156(2) 0.0212(3) 0.0132(3) -0.0030(2) -0.00256(17) 0.0020(2)
CL1 0.0233(3) 0.0313(3) 0.0195(3) 0.0035(2) -0.0075(2) -0.0037(2)

loop_
_atom_type_symbol
_atom_type_description
_atom_type_scat_dispersion_real
_atom_type_scat_dispersion_imag
_atom_type_scat_source
C C 0.0181 0.0091 'International Tables Vol C Tables 4.2.6.8 and 6.1.1.4'
H H 0.0000 0.0000 'International Tables Vol C Tables 4.2.6.8 and 6.1.1.4'
O O 0.0492 0.0322 'International Tables Vol C Tables 4.2.6.8 and 6.1.1.4'
S S 0.3331 0.5567 'International Tables Vol C Tables 4.2.6.8 and 6.1.1.4'
Cl Cl 0.3639 0.7018 'International Tables Vol C Tables 4.2.6.8 and 6.1.1.4'

loop_
_geom_angle_atom_site_label_1
_geom_angle_atom_site_label_2
_geom_angle_atom_site_label_3
_geom_angle
C6 C1 C2 121.4(2)
C6 C1 S1 119.76(17)
C2 C1 S1 118.86(18)
C3 C2 C1 118.8(2)
C3 C2 H2 120.6
C1 C2 H2 120.6
C2 C3 C4 121.1(2)
C2 C3 H3 119.5
C4 C3 H3 119.5
C5 C4 C3 118.4(2)
C5 C4 C7 121.4(2)
C3 C4 C7 120.2(2)
C6 C5 C4 121.3(2)
C6 C5 H5 119.3
C4 C5 H5 119.3
C5 C6 C1 118.9(2)
C5 C6 H6 120.5
C1 C6 H6 120.5
C4 C7 H7A 109.5
C4 C7 H7B 109.5
H7A C7 H7B 109.5
C4 C7 H7C 109.5
H7A C7 H7C 109.5
H7B C7 H7C 109.5
C9 C8 O3 116.24(18)
C9 C8 C12 130.55(19)
O3 C8 C12 112.98(18)
C8 C9 C18 121.53(19)
C8 C9 C10 123.2(2)
C18 C9 C10 115.17(18)
C9 C10 C11 112.1(2)
C9 C10 H10A 109.2
C11 C10 H10A 109.2
C9 C10 H10B 109.2
C11 C10 H10B 109.2
H10A C10 H10B 107.9
C10 C11 H11A 109.5
C10 C11 H11B 109.5
H11A C11 H11B 109.5
C10 C11 H11C 109.5
H11A C11 H11C 109.5
H11B C11 H11C 109.5
C17 C12 C13 118.5(2)
C17 C12 C8 120.24(19)
C13 C12 C8 121.2(2)
C14 C13 C12 120.4(2)
C14 C13 H13 119.8
C12 C13 H13 119.8
C13 C14 C15 120.6(2)
C13 C14 H14 119.7
C15 C14 H14 119.7
C14 C15 C16 119.5(2)
C14 C15 H15 120.2
C16 C15 H15 120.2
C17 C16 C15 120.1(2)
C17 C16 H16 119.9
C15 C16 H16 119.9
C16 C17 C12 120.8(2)
C16 C17 H17 119.6
C12 C17 H17 119.6
C23 C18 C19 118.9(2)
C23 C18 C9 120.49(19)
C19 C18 C9 120.5(2)
C20 C19 C18 120.7(2)
C20 C19 H19 119.6
C18 C19 H19 119.6
C21 C20 C19 118.9(2)
C21 C20 H20 120.5
C19 C20 H20 120.5
C20 C21 C22 121.7(2)
C20 C21 CL1 119.44(18)
C22 C21 CL1 118.89(18)
C21 C22 C23 118.9(2)
C21 C22 H22 120.6
C23 C22 H22 120.6
C22 C23 C18 120.8(2)
C22 C23 H23 119.6
C18 C23 H23 119.6
C8 O3 S1 118.78(13)
O2 S1 O1 118.30(11)
O2 S1 O3 109.00(9)
O1 S1 O3 108.42(10)
O2 S1 C1 110.95(11)
O1 S1 C1 109.51(10)
O3 S1 C1 98.86(9)

loop_
_geom_bond_atom_site_label_1
_geom_bond_atom_site_label_2
_geom_bond_distance
C1 C6 1.385(3)
C1 C2 1.392(3)
C1 S1 1.749(2)
C2 C3 1.383(3)
C2 H2 0.9500
C3 C4 1.399(4)
C3 H3 0.9500
C4 C5 1.396(3)
C4 C7 1.505(3)
C5 C6 1.380(3)
C5 H5 0.9500
C6 H6 0.9500
C7 H7A 0.9800
C7 H7B 0.9800
C7 H7C 0.9800
C8 C9 1.342(3)
C8 O3 1.437(2)
C8 C12 1.484(3)
C9 C18 1.493(3)
C9 C10 1.511(3)
C10 C11 1.529(3)
C10 H10A 0.9900
C10 H10B 0.9900
C11 H11A 0.9800
C11 H11B 0.9800
C11 H11C 0.9800
C12 C17 1.392(3)
C12 C13 1.404(3)
C13 C14 1.384(3)
C13 H13 0.9500
C14 C15 1.386(3)
C14 H14 0.9500
C15 C16 1.389(3)
C15 H15 0.9500
C16 C17 1.389(3)
C16 H16 0.9500
C17 H17 0.9500
C18 C23 1.393(3)
C18 C19 1.398(3)
C19 C20 1.391(3)
C19 H19 0.9500
C20 C21 1.381(3)
C20 H20 0.9500
C21 C22 1.386(3)
C21 CL1 1.742(2)
C22 C23 1.391(3)
C22 H22 0.9500
C23 H23 0.9500
O1 S1 1.4318(19)
O2 S1 1.4246(17)
O3 S1 1.6000(16)
